data_4331243
loop_
_publ_author_name
'Agata Bia\/lo\'nska'
'Robert Bronisz'

_publ_contact_author_email robert.bronisz@chem.uni.wroc.pl
_publ_section_title
;
 Role of Fe-N-C Geometry Flip-Flop in Bistability in
 Fe(tetrazol-2-yl)4(C2H5CN)2-Type Core Based Coordination Network
;
_journal_name_full 'Inorganic Chemistry'
_journal_page_first 12630
_journal_page_last 12637
_journal_paper_doi 10.1021/ic300880w
_journal_volume 51
_journal_year 2012
_chemical_formula_moiety 'C14 H22 Fe N18, 2(Cl O4) '
_chemical_formula_sum 'C14 H22 Cl2 Fe N18 O8'
_chemical_formula_weight 697.25
_chemical_name_systematic
; 
catena-[bis(\m~2~-1,2-di(tetrazol-2-yl)ethane)-bis(propionitrile)]
-iron(II) diperchlorate 
;
_space_group_IT_number 14
_symmetry_cell_setting monoclinic
_symmetry_space_group_name_Hall '-P 2yn'
_symmetry_space_group_name_H-M 'P 1 21/n 1'
_atom_sites_solution_hydrogens geom
_atom_sites_solution_primary direct
_atom_sites_solution_secondary difmap
_audit_creation_method SHELXL-97
_cell_angle_alpha 90.00
_cell_angle_beta 106.64(3)
_cell_angle_gamma 90.00
_cell_formula_units_Z 2
_cell_length_a 8.363(2)
_cell_length_b 15.172(3)
_cell_length_c 11.597(3)
_cell_measurement_reflns_used 2823
_cell_measurement_temperature 160(2)
_cell_measurement_theta_max 28.81
_cell_measurement_theta_min 2.87
_cell_volume 1409.8(6)
_computing_cell_refinement
;
CrysAlis RED, Oxford Diffraction Ltd.,
Version 1.171.31.8 (release 12-01-2007 CrysAlis171 .NET)
(compiled Jan 12 2007,17:49:11)
;
_computing_data_collection
;
CrysAlis CCD, Oxford Diffraction Ltd.,
Version 1.171.31.8 (release 12-01-2007 CrysAlis171 .NET)
(compiled Jan 12 2007,17:49:11)
;
_computing_data_reduction
;
CrysAlis RED, Oxford Diffraction Ltd.,
Version 1.171.31.8 (release 12-01-2007 CrysAlis171 .NET)
(compiled Jan 12 2007,17:49:11)
;
_computing_structure_refinement
;
SHELXL-97 (Sheldrick, G. M. (2008). <i>Acta Cryst.</i> <b>A64</b>, 112-122.)
;
_computing_structure_solution
;
SHELXS-97 (Sheldrick, G. M. (2008). <i>Acta Cryst.</i> <b>A64</b>, 112-122.)
;
_diffrn_ambient_temperature 160(2)
_diffrn_measured_fraction_theta_full 0.983
_diffrn_measured_fraction_theta_max 0.983
_diffrn_measurement_device_type 'Kuma KM4CCD'
_diffrn_measurement_method '\w scan'
_diffrn_radiation_monochromator graphite
_diffrn_radiation_source 'fine-focus sealed tube'
_diffrn_radiation_type MoK\a
_diffrn_radiation_wavelength 0.71073
_diffrn_reflns_av_R_equivalents 0.0594
_diffrn_reflns_av_sigmaI/netI 0.0872
_diffrn_reflns_limit_h_max 10
_diffrn_reflns_limit_h_min -10
_diffrn_reflns_limit_k_max 19
_diffrn_reflns_limit_k_min -12
_diffrn_reflns_limit_l_max 14
_diffrn_reflns_limit_l_min -14
_diffrn_reflns_number 9178
_diffrn_reflns_theta_full 26.99
_diffrn_reflns_theta_max 26.99
_diffrn_reflns_theta_min 2.87
_diffrn_standards_number 0
_exptl_absorpt_coefficient_mu 0.799
_exptl_absorpt_correction_T_max 0.938
_exptl_absorpt_correction_T_min 0.914
_exptl_absorpt_correction_type analytical
_exptl_absorpt_process_details
;
CrysAlis RED, Oxford Diffraction Ltd.,
Version 1.171.33.42 (release 29-05-2009 CrysAlis171 .NET)
(compiled May 29 2009,17:40:42)
Analytical numeric absorption correction using a multifaceted crystal
            model based on expressions derived by R.C. Clark & J.S. Reid.
(Clark, R. C. & Reid, J. S. (1995). Acta Cryst. A51, 887-897)
;
_exptl_crystal_colour colorless
_exptl_crystal_density_diffrn 1.642
_exptl_crystal_description block
_exptl_crystal_F_000 712
_exptl_crystal_size_max 0.19
_exptl_crystal_size_mid 0.09
_exptl_crystal_size_min 0.08
_refine_diff_density_max 0.288
_refine_diff_density_min -0.380
_refine_diff_density_rms 0.063
_refine_ls_extinction_method none
_refine_ls_goodness_of_fit_ref 0.880
_refine_ls_hydrogen_treatment constr
_refine_ls_matrix_type full
_refine_ls_number_parameters 234
_refine_ls_number_reflns 3032
_refine_ls_number_restraints 69
_refine_ls_restrained_S_all 0.876
_refine_ls_R_factor_all 0.0972
_refine_ls_R_factor_gt 0.0394
_refine_ls_shift/su_max 0.000
_refine_ls_shift/su_mean 0.000
_refine_ls_structure_factor_coef Fsqd
_refine_ls_weighting_details 'calc w=1/[\s^2^(Fo^2^)+(0.0355P)^2^+0.0000P] where P=(Fo^2^+2Fc^2^)/3'
_refine_ls_weighting_scheme calc
_refine_ls_wR_factor_gt 0.0692
_refine_ls_wR_factor_ref 0.0812
_reflns_number_gt 1716
_reflns_number_total 3032
_reflns_threshold_expression >2sigma(I)
_cod_data_source_file ic300880w_si_003_8.cif
_cod_data_source_block 2_160_up
_cod_original_sg_symbol_H-M 'P 21/n'
_cod_database_code 4331243

loop_
_symmetry_equiv_pos_as_xyz
'x, y, z'
'-x+1/2, y+1/2, -z+1/2'
'-x, -y, -z'
'x-1/2, -y-1/2, z-1/2'

loop_
_atom_site_label
_atom_site_type_symbol
_atom_site_fract_x
_atom_site_fract_y
_atom_site_fract_z
_atom_site_U_iso_or_equiv
_atom_site_adp_type
_atom_site_occupancy
_atom_site_symmetry_multiplicity
_atom_site_calc_flag
_atom_site_refinement_flags
_atom_site_disorder_assembly
_atom_site_disorder_group
Fe1 Fe 0.0000 0.0000 0.5000 0.02486(17) Uani 1 2 d S . .
Cl1 Cl 0.00498(9) 0.21336(5) 0.09397(7) 0.0350(2) Uani 1 1 d D . .
O1 O 0.0823(3) 0.29493(12) 0.07867(19) 0.0427(6) Uani 1 1 d D A .
O2 O -0.1713(3) 0.2164(2) 0.0353(4) 0.0489(10) Uani 0.933(9) 1 d PDU A 1
O3 O 0.0786(4) 0.1422(2) 0.0436(4) 0.0475(10) Uani 0.933(9) 1 d PDU A 1
O4 O 0.0343(6) 0.1980(2) 0.2208(2) 0.0508(11) Uani 0.933(9) 1 d PDU A 1
O21 O -0.140(4) 0.230(4) -0.006(3) 0.045(6) Uani 0.067(9) 1 d PDU A 2
O31 O 0.073(7) 0.1266(15) 0.092(5) 0.047(6) Uani 0.067(9) 1 d PDU A 2
O41 O -0.063(6) 0.218(3) 0.195(3) 0.047(6) Uani 0.067(9) 1 d PDU A 2
N1 N 0.3584(3) -0.01297(16) 0.8538(2) 0.0326(6) Uani 1 1 d . . .
N2 N 0.4160(3) 0.05056(15) 0.7973(2) 0.0259(6) Uani 1 1 d . . .
N3 N 0.3283(3) 0.06332(16) 0.6853(2) 0.0278(6) Uani 1 1 d . . .
N4 N 0.2039(3) 0.00531(15) 0.66534(19) 0.0260(5) Uani 1 1 d . . .
N5 N 0.6350(3) -0.06011(16) 0.6935(2) 0.0315(6) Uani 1 1 d . . .
N6 N 0.7370(3) 0.00094(15) 0.75795(18) 0.0253(5) Uani 1 1 d . . .
N7 N 0.8537(3) 0.02755(15) 0.7111(2) 0.0289(6) Uani 1 1 d . . .
N8 N 0.8301(3) -0.01741(15) 0.6102(2) 0.0266(6) Uani 1 1 d . . .
N20 N -0.0273(3) 0.13972(18) 0.5163(2) 0.0338(7) Uani 1 1 d . . .
C1 C 0.5731(3) 0.09701(19) 0.8518(2) 0.0275(7) Uani 1 1 d . . .
H1A H 0.5706 0.1227 0.9297 0.033 Uiso 1 1 calc R . .
H1B H 0.5856 0.1458 0.7984 0.033 Uiso 1 1 calc R . .
C2 C 0.7200(3) 0.03539(19) 0.8718(2) 0.0278(7) Uani 1 1 d . . .
H2A H 0.8233 0.0672 0.9147 0.033 Uiso 1 1 calc R . .
H2B H 0.7055 -0.0143 0.9232 0.033 Uiso 1 1 calc R . .
C3 C 0.2259(3) -0.0392(2) 0.7685(3) 0.0331(7) Uani 1 1 d . . .
H3A H 0.1537 -0.0849 0.7790 0.040 Uiso 1 1 calc R . .
C4 C 0.6976(4) -0.06986(19) 0.6014(3) 0.0314(7) Uani 1 1 d . . .
H4A H 0.6539 -0.1094 0.5365 0.038 Uiso 1 1 calc R . .
C20 C -0.0213(4) 0.1982(2) 0.5792(3) 0.0355(8) Uani 1 1 d . B .
C21 C -0.0091(4) 0.2696(2) 0.6647(3) 0.0512(10) Uani 1 1 d . . .
H21C H 0.0653 0.3155 0.6478 0.061 Uiso 0.20(2) 1 calc PR B 2
H21D H -0.1211 0.2962 0.6509 0.061 Uiso 0.20(2) 1 calc PR B 2
H21A H -0.1158 0.2743 0.6837 0.061 Uiso 0.80(2) 1 d PR B 1
H21B H 0.0119 0.3264 0.6302 0.061 Uiso 0.80(2) 1 d PR B 1
C22 C 0.1256(13) 0.2506(4) 0.7850(5) 0.0436(17) Uani 0.80(2) 1 d PU B 1
H22A H 0.1219 0.2966 0.8436 0.065 Uiso 0.80(2) 1 calc PR B 1
H22B H 0.2361 0.2502 0.7716 0.065 Uiso 0.80(2) 1 calc PR B 1
H22C H 0.1040 0.1931 0.8160 0.065 Uiso 0.80(2) 1 calc PR B 1
C221 C 0.050(5) 0.2463(19) 0.784(3) 0.050(5) Uani 0.20(2) 1 d PU B 2
H22D H 0.0717 0.2996 0.8341 0.075 Uiso 0.20(2) 1 calc PR B 2
H22E H 0.1535 0.2126 0.7973 0.075 Uiso 0.20(2) 1 calc PR B 2
H22F H -0.0336 0.2101 0.8068 0.075 Uiso 0.20(2) 1 calc PR B 2

loop_
_atom_site_aniso_label
_atom_site_aniso_U_11
_atom_site_aniso_U_22
_atom_site_aniso_U_33
_atom_site_aniso_U_23
_atom_site_aniso_U_13
_atom_site_aniso_U_12
Fe1 0.0189(3) 0.0335(4) 0.0216(3) -0.0022(3) 0.0050(2) -0.0018(3)
Cl1 0.0325(4) 0.0341(4) 0.0347(5) 0.0006(4) 0.0036(3) -0.0016(4)
O1 0.0411(13) 0.0332(12) 0.0540(15) 0.0068(11) 0.0140(11) -0.0046(11)
O2 0.0230(13) 0.0551(19) 0.062(2) -0.0109(17) 0.0007(13) -0.0027(13)
O3 0.0493(16) 0.0371(15) 0.052(2) -0.0081(14) 0.0088(16) 0.0118(13)
O4 0.061(3) 0.0557(18) 0.0306(14) 0.0076(13) 0.0054(14) -0.0113(17)
O21 0.027(8) 0.049(8) 0.054(8) -0.004(7) 0.005(7) 0.000(7)
O31 0.049(8) 0.037(8) 0.051(8) -0.002(7) 0.009(7) 0.006(7)
O41 0.056(8) 0.047(8) 0.034(8) 0.005(7) 0.009(7) -0.011(7)
N1 0.0243(13) 0.0451(16) 0.0265(13) 0.0083(13) 0.0044(11) -0.0030(12)
N2 0.0209(12) 0.0326(14) 0.0226(13) -0.0002(11) 0.0038(11) 0.0001(11)
N3 0.0211(13) 0.0381(15) 0.0230(13) 0.0028(11) 0.0043(11) -0.0009(11)
N4 0.0202(12) 0.0325(14) 0.0245(12) 0.0019(12) 0.0049(10) -0.0016(12)
N5 0.0269(13) 0.0386(15) 0.0278(14) -0.0050(12) 0.0063(11) -0.0080(12)
N6 0.0196(11) 0.0350(14) 0.0206(11) 0.0000(12) 0.0044(10) -0.0030(12)
N7 0.0208(12) 0.0397(15) 0.0276(14) -0.0025(11) 0.0091(11) -0.0032(11)
N8 0.0224(12) 0.0338(15) 0.0235(13) -0.0040(11) 0.0062(10) -0.0041(11)
N20 0.0290(16) 0.0392(17) 0.0319(16) 0.0000(13) 0.0064(12) -0.0009(12)
C1 0.0224(15) 0.0359(18) 0.0221(16) -0.0023(13) 0.0030(13) -0.0043(13)
C2 0.0225(15) 0.0422(17) 0.0177(15) -0.0050(13) 0.0043(12) -0.0028(13)
C3 0.0222(16) 0.0422(19) 0.0337(18) 0.0047(15) 0.0061(14) -0.0027(14)
C4 0.0299(17) 0.0360(18) 0.0285(17) -0.0092(15) 0.0088(14) -0.0060(15)
C20 0.0231(16) 0.040(2) 0.039(2) 0.0036(17) 0.0015(15) -0.0006(15)
C21 0.038(2) 0.042(2) 0.066(3) -0.016(2) 0.0031(19) 0.0029(17)
C22 0.044(5) 0.049(3) 0.040(3) -0.005(2) 0.015(3) -0.001(3)
C221 0.048(8) 0.054(7) 0.048(7) -0.009(6) 0.014(7) 0.000(7)

loop_
_atom_type_symbol
_atom_type_description
_atom_type_scat_dispersion_real
_atom_type_scat_dispersion_imag
_atom_type_scat_source
C C 0.0033 0.0016 'International Tables Vol C Tables 4.2.6.8 and 6.1.1.4'
H H 0.0000 0.0000 'International Tables Vol C Tables 4.2.6.8 and 6.1.1.4'
N N 0.0061 0.0033 'International Tables Vol C Tables 4.2.6.8 and 6.1.1.4'
O O 0.0106 0.0060 'International Tables Vol C Tables 4.2.6.8 and 6.1.1.4'
Cl Cl 0.1484 0.1585 'International Tables Vol C Tables 4.2.6.8 and 6.1.1.4'
Fe Fe 0.3463 0.8444 'International Tables Vol C Tables 4.2.6.8 and 6.1.1.4'

loop_
_geom_angle_atom_site_label_1
_geom_angle_atom_site_label_2
_geom_angle_atom_site_label_3
_geom_angle
_geom_angle_site_symmetry_1
_geom_angle_site_symmetry_3
N20 Fe1 N20 180.0 . 3_556
N20 Fe1 N4 87.82(9) . .
N20 Fe1 N4 92.18(9) 3_556 .
N20 Fe1 N4 92.18(9) . 3_556
N20 Fe1 N4 87.82(9) 3_556 3_556
N4 Fe1 N4 180.0 . 3_556
N20 Fe1 N8 87.94(9) . 1_455
N20 Fe1 N8 92.06(9) 3_556 1_455
N4 Fe1 N8 88.04(8) . 1_455
N4 Fe1 N8 91.96(8) 3_556 1_455
N20 Fe1 N8 92.06(9) . 3_656
N20 Fe1 N8 87.94(9) 3_556 3_656
N4 Fe1 N8 91.96(8) . 3_656
N4 Fe1 N8 88.04(8) 3_556 3_656
N8 Fe1 N8 180.0 1_455 3_656
O1 Cl1 O2 110.65(19) . .
O1 Cl1 O31 126(2) . .
O1 Cl1 O21 93(2) . .
O31 Cl1 O21 113(3) . .
O1 Cl1 O4 108.42(15) . .
O2 Cl1 O4 109.90(17) . .
O1 Cl1 O41 110.7(16) . .
O31 Cl1 O41 108(2) . .
O21 Cl1 O41 102(2) . .
O1 Cl1 O3 109.59(19) . .
O2 Cl1 O3 109.3(2) . .
O4 Cl1 O3 108.94(16) . .
C3 N1 N2 101.2(2) . .
N3 N2 N1 114.6(2) . .
N3 N2 C1 122.3(2) . .
N1 N2 C1 122.9(2) . .
N2 N3 N4 105.2(2) . .
N3 N4 C3 106.1(2) . .
N3 N4 Fe1 123.71(17) . .
C3 N4 Fe1 129.93(19) . .
C4 N5 N6 101.1(2) . .
N7 N6 N5 114.5(2) . .
N7 N6 C2 122.7(2) . .
N5 N6 C2 122.8(2) . .
N6 N7 N8 105.6(2) . .
N7 N8 C4 106.6(2) . .
N7 N8 Fe1 119.97(16) . 1_655
C4 N8 Fe1 133.44(19) . 1_655
C20 N20 Fe1 147.0(2) . .
N2 C1 C2 111.0(2) . .
N2 C1 H1A 109.4 . .
C2 C1 H1A 109.4 . .
N2 C1 H1B 109.4 . .
C2 C1 H1B 109.4 . .
H1A C1 H1B 108.0 . .
N6 C2 C1 111.6(2) . .
N6 C2 H2A 109.3 . .
C1 C2 H2A 109.3 . .
N6 C2 H2B 109.3 . .
C1 C2 H2B 109.3 . .
H2A C2 H2B 108.0 . .
N1 C3 N4 112.9(3) . .
N1 C3 H3A 123.6 . .
N4 C3 H3A 123.6 . .
N5 C4 N8 112.3(3) . .
N5 C4 H4A 123.8 . .
N8 C4 H4A 123.8 . .
N20 C20 C21 176.9(3) . .
C20 C21 C22 111.6(3) . .
C20 C21 H21C 108.4 . .
H21C C21 H21D 107.5 . .
C20 C21 H21A 108.5 . .
C22 C21 H21A 106.5 . .
C20 C21 H21B 111.2 . .
C22 C21 H21B 111.1 . .
H21A C21 H21B 107.8 . .
C21 C22 H22A 109.5 . .
C21 C22 H22B 109.5 . .
H22A C22 H22B 109.5 . .
C21 C22 H22C 109.5 . .
H22A C22 H22C 109.5 . .
H22B C22 H22C 109.5 . .
C21 C221 H22D 109.5 . .
C21 C221 H22E 109.5 . .
H22D C221 H22E 109.5 . .
C21 C221 H22F 109.5 . .
H22D C221 H22F 109.5 . .
H22E C221 H22F 109.5 . .

loop_
_geom_bond_atom_site_label_1
_geom_bond_atom_site_label_2
_geom_bond_distance
_geom_bond_site_symmetry_2
Fe1 N20 2.146(3) .
Fe1 N20 2.146(3) 3_556
Fe1 N4 2.172(2) .
Fe1 N4 2.172(2) 3_556
Fe1 N8 2.183(2) 1_455
Fe1 N8 2.183(2) 3_656
Cl1 O1 1.4310(19) .
Cl1 O2 1.437(2) .
Cl1 O31 1.438(4) .
Cl1 O21 1.439(4) .
Cl1 O4 1.440(2) .
Cl1 O41 1.440(4) .
Cl1 O3 1.446(2) .
N1 C3 1.318(4) .
N1 N2 1.331(3) .
N2 N3 1.310(3) .
N2 C1 1.465(3) .
N3 N4 1.331(3) .
N4 C3 1.340(3) .
N5 C4 1.326(4) .
N5 N6 1.334(3) .
N6 N7 1.310(3) .
N6 C2 1.464(3) .
N7 N8 1.319(3) .
N8 C4 1.344(3) .
N8 Fe1 2.183(2) 1_655
N20 C20 1.141(4) .
C1 C2 1.508(4) .
C1 H1A 0.9900 .
C1 H1B 0.9900 .
C2 H2A 0.9900 .
C2 H2B 0.9900 .
C3 H3A 0.9500 .
C4 H4A 0.9500 .
C20 C21 1.451(5) .
C21 C221 1.38(3) .
C21 C22 1.549(8) .
C21 H21C 0.9900 .
C21 H21D 0.9900 .
C21 H21A 0.9814 .
C21 H21B 0.9865 .
C22 H22A 0.9800 .
C22 H22B 0.9800 .
C22 H22C 0.9800 .
C221 H22D 0.9800 .
C221 H22E 0.9800 .
C221 H22F 0.9800 .

loop_
_geom_torsion_atom_site_label_1
_geom_torsion_atom_site_label_2
_geom_torsion_atom_site_label_3
_geom_torsion_atom_site_label_4
_geom_torsion
_geom_torsion_site_symmetry_1
_geom_torsion_site_symmetry_4
C3 N1 N2 N3 -0.4(3) . .
C3 N1 N2 C1 -174.9(2) . .
N1 N2 N3 N4 0.3(3) . .
C1 N2 N3 N4 174.9(2) . .
N2 N3 N4 C3 -0.1(3) . .
N2 N3 N4 Fe1 174.45(16) . .
N20 Fe1 N4 N3 -48.6(2) . .
N20 Fe1 N4 N3 131.4(2) 3_556 .
N8 Fe1 N4 N3 -136.6(2) 1_455 .
N8 Fe1 N4 N3 43.4(2) 3_656 .
N20 Fe1 N4 C3 124.6(2) . .
N20 Fe1 N4 C3 -55.4(2) 3_556 .
N8 Fe1 N4 C3 36.5(2) 1_455 .
N8 Fe1 N4 C3 -143.5(2) 3_656 .
C4 N5 N6 N7 0.0(3) . .
C4 N5 N6 C2 -180.0(2) . .
N5 N6 N7 N8 0.0(3) . .
C2 N6 N7 N8 180.0(2) . .
N6 N7 N8 C4 0.0(3) . .
N6 N7 N8 Fe1 -177.92(16) . 1_655
N4 Fe1 N20 C20 -35.9(4) . .
N4 Fe1 N20 C20 144.1(4) 3_556 .
N8 Fe1 N20 C20 52.2(4) 1_455 .
N8 Fe1 N20 C20 -127.8(4) 3_656 .
N3 N2 C1 C2 -108.7(3) . .
N1 N2 C1 C2 65.5(3) . .
N7 N6 C2 C1 106.1(3) . .
N5 N6 C2 C1 -73.9(3) . .
N2 C1 C2 N6 63.6(3) . .
N2 N1 C3 N4 0.3(3) . .
N3 N4 C3 N1 -0.1(3) . .
Fe1 N4 C3 N1 -174.22(18) . .
N6 N5 C4 N8 0.0(3) . .
N7 N8 C4 N5 0.0(3) . .
Fe1 N8 C4 N5 177.53(19) 1_655 .
